data_4001507
loop_
_publ_author_name
'Chen, Chao'
'Liu, Yunling'
'Wang, Shuhua'
'Li, Guanghua'
'Bi, Minghui'
'Yi, Zhuo'
'Pang, Wenqin'

_publ_section_title
;
 Hydrothermal Syntheses, Structural Characterizations, and
 Photoluminescence Properties of Three Fluorinated Indium Phosphates with
 Bipyridyl Ligands:&#x00A0; In3F2(2,2&#x2018;-bipy)2(HPO4)2(H1.5PO4)2,
 In2F2(H2O)(2,2&#x2018;-bipy)(HPO4)2, and
 In2F2(H2O)(2,2&#x2018;-bipy-5-amine)(HPO4)2
;
_journal_issue 13
_journal_name_full 'Chemistry of Materials'
_journal_page_first 2950
_journal_paper_doi 10.1021/cm052395x
_journal_volume 18
_journal_year 2006
_chemical_formula_moiety 'C10 H13 F2 In2 N3 O9 P2'
_chemical_formula_sum 'C10 H13 F2 In2 N3 O9 P2'
_chemical_formula_weight 648.81
_chemical_melting_point ?
_chemical_name_systematic
; 
 ? 
;
_space_group_IT_number 2
_symmetry_cell_setting triclinic
_symmetry_space_group_name_Hall '-P 1'
_symmetry_space_group_name_H-M 'P -1'
_atom_sites_solution_hydrogens geom
_atom_sites_solution_primary direct
_atom_sites_solution_secondary difmap
_audit_creation_method SHELXL-97
_cell_angle_alpha 108.01(3)
_cell_angle_beta 104.52(3)
_cell_angle_gamma 99.36(2)
_cell_formula_units_Z 2
_cell_length_a 7.899(3)
_cell_length_b 10.405(4)
_cell_length_c 11.387(5)
_cell_measurement_reflns_used 5845
_cell_measurement_temperature 293(2)
_cell_measurement_theta_max 28.23
_cell_measurement_theta_min 1.99
_cell_volume 831.8(6)
_computing_cell_refinement Process-auto
_computing_data_collection Process-auto
_computing_data_reduction Process-auto
_computing_molecular_graphics 'Siemens SHELXTL'
_computing_publication_material 'Siemens SHELXTL'
_computing_structure_refinement 'SHELXL-97 (Sheldrick, 1997)'
_computing_structure_solution 'SHELXS-97 (Sheldrick, 1990)'
_diffrn_ambient_temperature 293(2)
_diffrn_measured_fraction_theta_full 0.981
_diffrn_measured_fraction_theta_max 0.981
_diffrn_measurement_device_type 'Seimens Smart CCD'
_diffrn_measurement_method omega-scan
_diffrn_radiation_monochromator graphite
_diffrn_radiation_source 'fine-focus sealed tube'
_diffrn_radiation_type MoK\a
_diffrn_radiation_wavelength 0.71073
_diffrn_reflns_av_R_equivalents 0.0754
_diffrn_reflns_av_sigmaI/netI 0.1484
_diffrn_reflns_limit_h_max 9
_diffrn_reflns_limit_h_min -10
_diffrn_reflns_limit_k_max 12
_diffrn_reflns_limit_k_min -13
_diffrn_reflns_limit_l_max 15
_diffrn_reflns_limit_l_min -8
_diffrn_reflns_number 5845
_diffrn_reflns_theta_full 28.23
_diffrn_reflns_theta_max 28.23
_diffrn_reflns_theta_min 1.99
_exptl_absorpt_coefficient_mu 3.043
_exptl_absorpt_correction_type none
_exptl_crystal_colour yellow
_exptl_crystal_density_diffrn 2.590
_exptl_crystal_density_meas ?
_exptl_crystal_density_method 'not measured'
_exptl_crystal_description platelet
_exptl_crystal_F_000 624
_exptl_crystal_size_max 0.102
_exptl_crystal_size_mid 0.071
_exptl_crystal_size_min 0.050
_refine_diff_density_max 1.855
_refine_diff_density_min -2.523
_refine_diff_density_rms 0.311
_refine_ls_extinction_method none
_refine_ls_goodness_of_fit_ref 0.907
_refine_ls_hydrogen_treatment constr
_refine_ls_matrix_type full
_refine_ls_number_parameters 253
_refine_ls_number_reflns 4021
_refine_ls_number_restraints 0
_refine_ls_restrained_S_all 0.907
_refine_ls_R_factor_all 0.1094
_refine_ls_R_factor_gt 0.0598
_refine_ls_shift/su_max 0.000
_refine_ls_shift/su_mean 0.000
_refine_ls_structure_factor_coef Fsqd
_refine_ls_weighting_details 'calc w=1/[\s^2^(Fo^2^)+(0.0565P)^2^+0.0000P] where P=(Fo^2^+2Fc^2^)/3'
_refine_ls_weighting_scheme calc
_refine_ls_wR_factor_gt 0.1222
_refine_ls_wR_factor_ref 0.1397
_reflns_number_gt 2354
_reflns_number_total 4021
_reflns_threshold_expression >2sigma(I)
_cod_data_source_file cm052395xsi20051031_085806.cif
_cod_data_source_block 3
_cod_depositor_comments
;
The following automatic conversions were performed:

'_chemical_melting_point' value 'not measured' was changed to '?' -
the value is undefined or not given.

Automatic conversion script
Id: cif_fix_values 1715 2011-07-08 13:25:40Z adriana 

The following automatic conversions were performed:

'_exptl_crystal_density_meas' value 'none' was changed to '?' - the
value is perceived as not measured.

Automatic conversion script
Id: cif_fix_values 3008 2015-01-20 13:52:24Z robertas 
;
_cod_original_cell_volume 831.9(6)
_cod_original_sg_symbol_H-M P-1
_cod_database_code 4001507

loop_
_symmetry_equiv_pos_as_xyz
'x, y, z'
'-x, -y, -z'

loop_
_atom_site_label
_atom_site_type_symbol
_atom_site_fract_x
_atom_site_fract_y
_atom_site_fract_z
_atom_site_U_iso_or_equiv
_atom_site_adp_type
_atom_site_occupancy
_atom_site_symmetry_multiplicity
_atom_site_calc_flag
_atom_site_refinement_flags
In1 In 0.79865(10) 0.43228(7) 0.01257(7) 0.0173(2) Uani 1 1 d .
In2 In 0.35031(9) 0.09463(7) 0.15017(6) 0.01396(19) Uani 1 1 d .
P1 P 0.9532(3) 0.1971(3) 0.1201(2) 0.0146(5) Uani 1 1 d .
P2 P 0.4447(3) 0.1639(3) -0.0962(2) 0.0141(5) Uani 1 1 d .
O2 O 0.9137(9) 0.3382(7) 0.1372(6) 0.0215(16) Uani 1 1 d .
O11 O 0.6787(9) 0.5365(7) -0.1160(6) 0.0215(16) Uani 1 1 d .
F2 F 0.6769(8) 0.5392(6) 0.1405(6) 0.0240(14) Uani 1 1 d .
F1 F 1.0233(8) 0.6116(6) 0.0995(5) 0.0229(13) Uani 1 1 d .
O9 O 0.5931(9) 0.2577(7) -0.1159(6) 0.0197(16) Uani 1 1 d .
O8 O 0.8354(9) 0.0849(7) -0.0073(6) 0.0223(16) Uani 1 1 d .
O7 O 0.4284(9) 0.0078(7) -0.1656(6) 0.0170(15) Uani 1 1 d .
O6 O 0.4648(9) 0.2000(7) 0.0461(6) 0.0176(15) Uani 1 1 d .
O5 O 0.2619(9) 0.1876(7) -0.1667(7) 0.0243(17) Uani 1 1 d .
H5 H 0.2624 0.2699 -0.1340 0.029 Uiso 1 1 calc R
O4 O 0.9155(9) 0.1539(7) 0.2347(6) 0.0220(16) Uani 1 1 d .
H4 H 0.9790 0.2143 0.3050 0.026 Uiso 1 1 calc R
O3 O 0.1573(9) 0.2174(7) 0.1419(7) 0.0210(16) Uani 1 1 d .
N2 N 0.5296(11) 0.2667(8) 0.3389(7) 0.0162(18) Uani 1 1 d .
N1 N 0.2861(12) 0.0377(9) 0.3116(8) 0.022(2) Uani 1 1 d .
C10 C 0.6435(15) 0.3768(11) 0.3427(10) 0.027(3) Uani 1 1 d .
H10A H 0.6572 0.3822 0.2655 0.032 Uiso 1 1 calc R
C5 C 0.3768(14) 0.1309(10) 0.4355(9) 0.020(2) Uani 1 1 d .
C7 C 0.6086(16) 0.3556(13) 0.5681(11) 0.035(3) Uani 1 1 d .
H7A H 0.5968 0.3436 0.6435 0.042 Uiso 1 1 calc R
C9 C 0.7451(16) 0.4869(11) 0.4622(12) 0.032(3) Uani 1 1 d .
C6 C 0.5085(15) 0.2570(11) 0.4491(10) 0.025(2) Uani 1 1 d .
C1 C 0.1688(16) -0.0775(11) 0.2917(11) 0.027(3) Uani 1 1 d .
H1A H 0.1083 -0.1378 0.2059 0.033 Uiso 1 1 calc R
C2 C 0.1281(18) -0.1161(14) 0.3913(11) 0.038(3) Uani 1 1 d .
H2A H 0.0456 -0.1995 0.3745 0.045 Uiso 1 1 calc R
C3 C 0.2201(17) -0.0206(15) 0.5159(12) 0.041(3) Uani 1 1 d .
H3A H 0.1960 -0.0391 0.5858 0.049 Uiso 1 1 calc R
C4 C 0.3467(17) 0.1016(14) 0.5411(11) 0.037(3) Uani 1 1 d .
H4A H 0.4100 0.1624 0.6262 0.044 Uiso 1 1 calc R
N3 N 0.8513(18) 0.6001(13) 0.4638(13) 0.070(4) Uani 1 1 d .
H3B H 0.9113 0.6675 0.5367 0.084 Uiso 1 1 calc R
H3C H 0.8603 0.6064 0.3920 0.084 Uiso 1 1 calc R
C8 C 0.7272(16) 0.4730(13) 0.5764(11) 0.037(3) Uani 1 1 d .
H8A H 0.7943 0.5421 0.6571 0.044 Uiso 1 1 calc R

loop_
_atom_site_aniso_label
_atom_site_aniso_U_11
_atom_site_aniso_U_22
_atom_site_aniso_U_33
_atom_site_aniso_U_23
_atom_site_aniso_U_13
_atom_site_aniso_U_12
In1 0.0140(4) 0.0164(4) 0.0215(4) 0.0071(3) 0.0055(3) 0.0045(3)
In2 0.0122(4) 0.0148(4) 0.0133(3) 0.0043(3) 0.0022(3) 0.0038(3)
P1 0.0128(13) 0.0135(12) 0.0159(12) 0.0045(10) 0.0031(10) 0.0036(11)
P2 0.0125(13) 0.0135(12) 0.0148(12) 0.0044(10) 0.0030(10) 0.0027(11)
O2 0.016(4) 0.026(4) 0.022(4) 0.010(3) 0.002(3) 0.006(3)
O11 0.021(4) 0.022(4) 0.022(4) 0.010(3) 0.006(3) 0.003(3)
F2 0.022(3) 0.024(3) 0.034(3) 0.013(3) 0.015(3) 0.013(3)
F1 0.015(3) 0.017(3) 0.030(3) 0.000(3) 0.011(3) -0.001(3)
O9 0.022(4) 0.018(4) 0.017(4) 0.007(3) 0.008(3) -0.003(3)
O8 0.014(4) 0.024(4) 0.019(4) 0.002(3) 0.001(3) 0.000(3)
O7 0.011(4) 0.023(4) 0.023(4) 0.011(3) 0.008(3) 0.011(3)
O6 0.017(4) 0.017(4) 0.017(3) 0.006(3) 0.005(3) 0.001(3)
O5 0.008(4) 0.025(4) 0.033(4) 0.003(3) 0.001(3) 0.012(3)
O4 0.018(4) 0.030(4) 0.016(4) 0.011(3) 0.002(3) -0.001(3)
O3 0.014(4) 0.021(4) 0.033(4) 0.010(3) 0.014(3) 0.006(3)
N2 0.011(4) 0.010(4) 0.016(4) -0.002(3) -0.003(3) -0.003(4)
N1 0.022(5) 0.022(5) 0.013(4) 0.001(4) 0.000(4) 0.007(4)
C10 0.025(6) 0.029(6) 0.018(5) 0.001(5) 0.004(5) 0.006(5)
C5 0.023(6) 0.020(5) 0.015(5) 0.000(4) 0.011(4) 0.007(5)
C7 0.029(7) 0.038(7) 0.020(6) -0.006(5) 0.003(5) 0.003(6)
C9 0.029(7) 0.012(5) 0.049(8) 0.010(5) 0.008(6) -0.003(5)
C6 0.026(6) 0.030(6) 0.014(5) 0.001(5) 0.002(4) 0.010(5)
C1 0.033(7) 0.020(6) 0.030(6) 0.013(5) 0.009(5) 0.006(5)
C2 0.044(8) 0.051(8) 0.032(7) 0.025(6) 0.018(6) 0.023(7)
C3 0.036(8) 0.069(10) 0.035(7) 0.033(7) 0.021(6) 0.014(7)
C4 0.033(7) 0.054(9) 0.021(6) 0.016(6) 0.008(5) 0.003(7)
N3 0.067(10) 0.061(9) 0.066(9) 0.011(8) 0.017(8) 0.007(8)
C8 0.029(7) 0.032(7) 0.026(6) -0.004(5) -0.004(5) -0.006(6)

loop_
_atom_type_symbol
_atom_type_description
_atom_type_scat_dispersion_real
_atom_type_scat_dispersion_imag
_atom_type_scat_source
C C 0.0033 0.0016 'International Tables Vol C Tables 4.2.6.8 and 6.1.1.4'
H H 0.0000 0.0000 'International Tables Vol C Tables 4.2.6.8 and 6.1.1.4'
N N 0.0061 0.0033 'International Tables Vol C Tables 4.2.6.8 and 6.1.1.4'
O O 0.0106 0.0060 'International Tables Vol C Tables 4.2.6.8 and 6.1.1.4'
F F 0.0171 0.0103 'International Tables Vol C Tables 4.2.6.8 and 6.1.1.4'
P P 0.1023 0.0942 'International Tables Vol C Tables 4.2.6.8 and 6.1.1.4'
In In -0.7276 1.3100 'International Tables Vol C Tables 4.2.6.8 and 6.1.1.4'

loop_
_geom_angle_atom_site_label_1
_geom_angle_atom_site_label_2
_geom_angle_atom_site_label_3
_geom_angle
_geom_angle_site_symmetry_1
_geom_angle_site_symmetry_3
O9 In1 O2 96.7(3) . .
O9 In1 F2 103.7(3) . .
O2 In1 F2 93.3(3) . .
O9 In1 F1 165.1(2) . .
O2 In1 F1 92.3(3) . .
F2 In1 F1 87.5(2) . .
O9 In1 F1 92.8(2) . 2_765
O2 In1 F1 92.5(3) . 2_765
F2 In1 F1 161.7(2) . 2_765
F1 In1 F1 74.9(2) . 2_765
O9 In1 O11 84.4(3) . .
O2 In1 O11 178.7(3) . .
F2 In1 O11 85.8(2) . .
F1 In1 O11 86.8(2) . .
F1 In1 O11 88.1(2) 2_765 .
O8 In2 O6 104.7(3) 2_655 .
O8 In2 O3 92.9(3) 2_655 .
O6 In2 O3 86.4(3) . .
O8 In2 O7 93.0(3) 2_655 2_655
O6 In2 O7 89.0(3) . 2_655
O3 In2 O7 173.3(3) . 2_655
O8 In2 N1 92.5(3) 2_655 .
O6 In2 N1 162.8(3) . .
O3 In2 N1 93.0(3) . .
O7 In2 N1 90.0(3) 2_655 .
O8 In2 N2 165.8(3) 2_655 .
O6 In2 N2 89.5(3) . .
O3 In2 N2 88.4(3) . .
O7 In2 N2 86.7(3) 2_655 .
N1 In2 N2 73.3(3) . .
O8 P1 O2 112.8(4) . .
O8 P1 O3 114.0(4) . 1_655
O2 P1 O3 107.6(4) . 1_655
O8 P1 O4 108.4(4) . .
O2 P1 O4 107.3(4) . .
O3 P1 O4 106.3(4) 1_655 .
O6 P2 O9 111.7(4) . .
O6 P2 O7 112.1(4) . .
O9 P2 O7 112.3(4) . .
O6 P2 O5 109.0(4) . .
O9 P2 O5 106.7(4) . .
O7 P2 O5 104.7(4) . .
P1 O2 In1 135.3(4) . .
In1 F1 In1 105.1(2) . 2_765
P2 O9 In1 132.1(4) . .
P1 O8 In2 164.4(5) . 2_655
P2 O7 In2 126.2(4) . 2_655
P2 O6 In2 133.4(4) . .
P2 O5 H5 109.5 . .
P1 O4 H4 109.5 . .
P1 O3 In2 138.1(4) 1_455 .
C10 N2 C6 120.3(9) . .
C10 N2 In2 122.7(7) . .
C6 N2 In2 117.0(7) . .
C1 N1 C5 120.3(9) . .
C1 N1 In2 123.3(7) . .
C5 N1 In2 116.4(7) . .
N2 C10 C9 121.1(10) . .
N2 C10 H10A 119.4 . .
C9 C10 H10A 119.4 . .
N1 C5 C4 119.8(10) . .
N1 C5 C6 116.7(9) . .
C4 C5 C6 123.5(10) . .
C6 C7 C8 119.8(11) . .
C6 C7 H7A 120.1 . .
C8 C7 H7A 120.1 . .
N3 C9 C8 121.6(12) . .
N3 C9 C10 120.4(12) . .
C8 C9 C10 118.0(10) . .
N2 C6 C7 121.8(11) . .
N2 C6 C5 116.6(9) . .
C7 C6 C5 121.6(10) . .
N1 C1 C2 124.3(11) . .
N1 C1 H1A 117.8 . .
C2 C1 H1A 117.8 . .
C3 C2 C1 114.8(12) . .
C3 C2 H2A 122.6 . .
C1 C2 H2A 122.6 . .
C2 C3 C4 122.7(11) . .
C2 C3 H3A 118.7 . .
C4 C3 H3A 118.7 . .
C3 C4 C5 118.2(11) . .
C3 C4 H4A 120.9 . .
C5 C4 H4A 120.9 . .
C9 N3 H3B 120.0 . .
C9 N3 H3C 120.0 . .
H3B N3 H3C 120.0 . .
C7 C8 C9 118.9(10) . .
C7 C8 H8A 120.5 . .
C9 C8 H8A 120.5 . .

loop_
_geom_bond_atom_site_label_1
_geom_bond_atom_site_label_2
_geom_bond_distance
_geom_bond_site_symmetry_2
In1 O9 2.069(7) .
In1 O2 2.074(7) .
In1 F2 2.082(6) .
In1 F1 2.124(6) .
In1 F1 2.136(6) 2_765
In1 O11 2.199(7) .
In2 O8 2.079(7) 2_655
In2 O6 2.108(6) .
In2 O3 2.145(7) .
In2 O7 2.189(6) 2_655
In2 N1 2.243(9) .
In2 N2 2.258(7) .
P1 O8 1.503(7) .
P1 O2 1.514(7) .
P1 O3 1.536(7) 1_655
P1 O4 1.584(7) .
P2 O6 1.505(7) .
P2 O9 1.508(7) .
P2 O7 1.538(7) .
P2 O5 1.564(7) .
F1 In1 2.136(6) 2_765
O8 In2 2.079(7) 2_655
O7 In2 2.189(6) 2_655
O5 H5 0.8200 .
O4 H4 0.8200 .
O3 P1 1.536(7) 1_455
N2 C10 1.319(13) .
N2 C6 1.338(13) .
N1 C1 1.309(13) .
N1 C5 1.366(12) .
C10 C9 1.413(15) .
C10 H10A 0.9300 .
C5 C4 1.394(15) .
C5 C6 1.476(15) .
C7 C6 1.361(14) .
C7 C8 1.375(17) .
C7 H7A 0.9300 .
C9 N3 1.323(16) .
C9 C8 1.391(17) .
C1 C2 1.405(15) .
C1 H1A 0.9300 .
C2 C3 1.381(17) .
C2 H2A 0.9300 .
C3 C4 1.384(17) .
C3 H3A 0.9300 .
C4 H4A 0.9300 .
N3 H3B 0.8600 .
N3 H3C 0.8600 .
C8 H8A 0.9300 .
